data_2001993
loop_
_publ_author_name
'Auner, N.'
'Herdtweck, E.'
'Penzenstadler, E.'

_publ_section_title
;Structure of
 1,3-di-<i>tert</i>-butyl-2,4-dichloro-2,4-bis[1-(trimethylsilyl)vinyl]-1,3-diaza-2,4-disilacyclobutane
;
_journal_issue 2
_journal_name_full 'Acta Crystallographica Section C'
_journal_page_first 359
_journal_page_last 360
_journal_paper_doi 10.1107/S0108270192006899
_journal_volume 49
_journal_year 1993
_chemical_formula_sum 'C18 H40 Cl2 N2 Si4'
_chemical_formula_weight 467.8
_symmetry_cell_setting monoclinic
_symmetry_space_group_name_Hall '-P 2ybc'
_symmetry_space_group_name_H-M 'P 1 21/c 1'
_cell_angle_alpha 90
_cell_angle_beta 104.57(4)
_cell_angle_gamma 90
_cell_formula_units_Z 2
_cell_length_a 10.580(5)
_cell_length_b 9.803(4)
_cell_length_c 13.610(7)
_cell_volume 1366.2(11)
_diffrn_radiation_type Mo
_diffrn_radiation_wavelength 0.71073
_exptl_absorpt_coefficient_mu 0.42
_exptl_crystal_density_diffrn 1.137
_exptl_crystal_F_000 504
_cod_data_source_file sh1006.cif
_cod_data_source_block sh1006_structure_1_of_1
_cod_original_cell_volume 1366
_cod_database_code 2001993

loop_
_atom_site_label
_atom_site_fract_x
_atom_site_fract_y
_atom_site_fract_z
_atom_site_U_iso_or_equiv
Cl .20045(6) .02811(7) .38781(4) .0432(2)
Si1 .10089(6) .06370(7) .49858(5) .0280(2)
Si2 .34506(7) .28754(8) .57585(5) .0375(2)
N .0641(2) -.0851(2) .55220(10) .0301(6)
C1 .1912(2) .1986(2) .5825(2) .0327(7)
C2 .1315(3) .2330(3) .6541(2) .0604(9)
C3 .4782(3) .1635(3) .5811(3) .0672(11)
C4 .3158(3) .3898(3) .4578(2) .0764(11)
C5 .3966(3) .4048(3) .6864(2) .0569(10)
C6 .1410(2) -.1835(3) .6250(2) .0428(8)
C7 .1633(4) -.1265(4) .7333(2) .0796(11)
C8 .2719(3) -.2044(3) .6014(3) .0732(11)
C9 .0678(3) -.3159(3) .6195(3) .0675(11)
H(21) .050(2) .198(3) .6581(19) ?
H(22) .166(2) .291(3) .7016(18) ?
H(31) .492(3) .118(3) .638(2) ?
H(32) .549(3) .216(3) .586(2) ?
H(33) .415(3) .352(3) .746(2) ?
H(41) .390(3) .428(3) .452(2) ?
H(42) .244(3) .447(3) .446(2) ?
H(43) .285(3) .329(4) .404(2) ?
H(51) .331(3) .473(3) .686(2) ?
H(52) .477(3) .453(3) .683(2) ?
H(53) .457(3) .112(3) .526(2) ?
H(71) .207(3) -.184(3) .779(2) ?
H(72) .219(3) -.044(3) .737(2) ?
H(73) .073(3) -.118(4) .749(3) ?
H(81) .328(3) -.116(3) .6106(19) ?
H(82) .333(3) -.269(3) .651(2) ?
H(83) .245(3) -.254(3) .532(2) ?
H(91) .069(2) -.348(3) .5499(17) ?
H(92) .114(2) -.377(3) .6644(18) ?
H(93) -.018(3) -.299(3) .635(2) ?

loop_
_geom_angle_atom_site_label_1
_geom_angle_atom_site_label_2
_geom_angle_atom_site_label_3
_geom_angle
Cl Si1 N 112.13(7)
Cl Si1 C1 106.95(8)
N Si1 C1 118.78(9)
Si1 N C6 134.08(16)
Si1 C1 Si2 128.65(12)
Si1 C1 C2 111.53(19)
Si2 C1 C2 119.81(19)

loop_
_geom_bond_atom_site_label_1
_geom_bond_atom_site_label_2
_geom_bond_distance
Cl Si1 2.0740(10)
Si1 N 1.719(2)
Si1 C1 1.849(2)
Si2 C1 1.869(2)
Si2 C3 1.849(3)
Si2 C4 1.853(3)
Si2 C5 1.863(3)
N C6 1.473(3)
C1 C2 1.331(4)
C6 C7 1.538(4)
C6 C8 1.512(4)
C6 C9 1.504(4)
C2 H(21) .94(2)
C2 H(22) .87(3)
C3 H(31) .87(3)
C3 H(32) .90(3)
C3 H(53) .88(3)
C4 H(41) .89(3)
C4 H(42) .93(3)
C4 H(43) .94(3)
C5 H(33) .94(3)
C5 H(51) .96(3)
C5 H(52) .98(3)
C7 H(71) .88(3)
C7 H(72) .99(3)
C7 H(73) 1.03(3)
C8 H(81) 1.04(3)
C8 H(82) 1.03(3)
C8 H(83) 1.04(3)
C9 H(91) 1.00(2)
C9 H(92) .91(3)
C9 H(93) 1.00(3)
